data_7158242
loop_
_publ_author_name
'Tsyrenova, Biligma D.'
'Khrustalev, Victor N.'
'Nenajdenko, Valentine G.'

_publ_section_title
;
 Synthesis of blue light emitting heterocycles <i>via</i> cyclization of
 2-pyridine derived 4-azido-r1,2,3-triazoles.
;
_journal_issue 37
_journal_name_full 'Organic &amp; biomolecular chemistry'
_journal_page_first 8140
_journal_page_last 8152
_journal_paper_doi 10.1039/d1ob01084k
_journal_volume 19
_journal_year 2021
_chemical_formula_moiety 'C13 H9 N7'
_chemical_formula_sum 'C13 H9 N7'
_chemical_formula_weight 263.27
_space_group_crystal_system monoclinic
_space_group_IT_number 14
_space_group_name_Hall '-P 2yn'
_space_group_name_H-M_alt 'P 1 21/n 1'
_atom_sites_solution_hydrogens geom
_atom_sites_solution_primary difmap
_atom_sites_solution_secondary difmap
_audit_creation_method SHELXL-2013
_audit_update_record
;
2021-04-26 deposited with the CCDC.	2021-08-16 downloaded from the CCDC.
;
_cell_angle_alpha 90
_cell_angle_beta 99.909(12)
_cell_angle_gamma 90
_cell_formula_units_Z 4
_cell_length_a 4.3400(9)
_cell_length_b 25.450(5)
_cell_length_c 11.540(2)
_cell_measurement_reflns_used 600
_cell_measurement_temperature 100(2)
_cell_measurement_theta_max 24.0
_cell_measurement_theta_min 1.8
_cell_volume 1255.6(4)
_computing_cell_refinement 'iMosflm (Battye et al., 2011)'
_computing_data_collection 'Marccd (Doyle, 2011)'
_computing_data_reduction iMosflm
_computing_molecular_graphics 'SHELXTL (Sheldrick, 2015)'
_computing_publication_material SHELXTL
_computing_structure_refinement 'SHELXL (Sheldrick, 2015)'
_computing_structure_solution 'SHELXT (Sheldrick, 2015)'
_diffrn_ambient_temperature 100(2)
_diffrn_measured_fraction_theta_full 0.989
_diffrn_measured_fraction_theta_max 0.991
_diffrn_measurement_device_type 'Rayonix SX165 CCD'
_diffrn_measurement_method '/f scan'
_diffrn_radiation_type synchrotron
_diffrn_radiation_wavelength 0.79313
_diffrn_reflns_av_R_equivalents 0.0715
_diffrn_reflns_av_unetI/netI 0.0452
_diffrn_reflns_Laue_measured_fraction_full 0.989
_diffrn_reflns_Laue_measured_fraction_max 0.991
_diffrn_reflns_limit_h_max 5
_diffrn_reflns_limit_h_min -5
_diffrn_reflns_limit_k_max 32
_diffrn_reflns_limit_k_min -33
_diffrn_reflns_limit_l_max 14
_diffrn_reflns_limit_l_min -14
_diffrn_reflns_number 15588
_diffrn_reflns_point_group_measured_fraction_full 0.989
_diffrn_reflns_point_group_measured_fraction_max 0.991
_diffrn_reflns_theta_full 28.417
_diffrn_reflns_theta_max 30.939
_diffrn_reflns_theta_min 1.786
_exptl_absorpt_coefficient_mu 0.118
_exptl_absorpt_correction_T_max 0.979
_exptl_absorpt_correction_T_min 0.972
_exptl_absorpt_correction_type multi-scan
_exptl_absorpt_process_details 'Scala (Evans, 2006)'
_exptl_crystal_colour colourless
_exptl_crystal_density_diffrn 1.393
_exptl_crystal_description prism
_exptl_crystal_F_000 544
_exptl_crystal_size_max 0.15
_exptl_crystal_size_mid 0.13
_exptl_crystal_size_min 0.12
_refine_diff_density_max 0.153
_refine_diff_density_min -0.146
_refine_diff_density_rms 0.032
_refine_ls_extinction_method none
_refine_ls_goodness_of_fit_ref 1.013
_refine_ls_hydrogen_treatment constr
_refine_ls_matrix_type full
_refine_ls_number_parameters 181
_refine_ls_number_reflns 2846
_refine_ls_number_restraints 0
_refine_ls_restrained_S_all 1.013
_refine_ls_R_factor_all 0.1306
_refine_ls_R_factor_gt 0.0572
_refine_ls_shift/su_max 0.000
_refine_ls_shift/su_mean 0.000
_refine_ls_structure_factor_coef Fsqd
_refine_ls_weighting_details 'w=1/[\s^2^(Fo^2^)+(0.0937P)^2^+0.007P] where P=(Fo^2^+2Fc^2^)/3'
_refine_ls_weighting_scheme calc
_refine_ls_wR_factor_gt 0.1423
_refine_ls_wR_factor_ref 0.1853
_reflns_Friedel_coverage 0.000
_reflns_number_gt 1355
_reflns_number_total 2846
_reflns_threshold_expression 'I > 2\s(I)'
_cod_data_source_file d1ob01084k2.cif
_cod_data_source_block 2a
_cod_depositor_comments 'Adding full bibliography for 7158242--7158244.cif.'
_cod_original_sg_symbol_H-M 'P 21/n'
_cod_database_code 7158242
_shelx_space_group_comment
;
The symmetry employed for this shelxl refinement is uniquely defined
by the following loop, which should always be used as a source of
symmetry information in preference to the above space-group names.
They are only intended as comments.
;
_shelx_estimated_absorpt_t_min 0.982
_shelx_estimated_absorpt_t_max 0.986
_shelxl_version_number 2013-4

loop_
_space_group_symop_operation_xyz
'x, y, z'
'-x+1/2, y+1/2, -z+1/2'
'-x, -y, -z'
'x-1/2, -y-1/2, z-1/2'

loop_
_atom_site_label
_atom_site_type_symbol
_atom_site_fract_x
_atom_site_fract_y
_atom_site_fract_z
_atom_site_U_iso_or_equiv
_atom_site_adp_type
_atom_site_occupancy
_atom_site_site_symmetry_order
_atom_site_calc_flag
_atom_site_refinement_flags_posn
_atom_site_refinement_flags_adp
_atom_site_refinement_flags_occupancy
_atom_site_disorder_assembly
_atom_site_disorder_group
N1 N 0.7322(5) 0.35249(8) 0.39000(18) 0.0783(6) Uani 1 1 d . . . . .
N2 N 0.9320(5) 0.39212(8) 0.41988(18) 0.0781(6) Uani 1 1 d . . . . .
N3 N 1.0114(6) 0.40077(8) 0.53575(18) 0.0864(6) Uani 1 1 d . . . . .
N4 N 0.8651(7) 0.35861(11) 0.7032(2) 0.1061(8) Uani 1 1 d . . . . .
N5 N 1.0671(7) 0.38384(11) 0.7659(2) 0.1013(8) Uani 1 1 d . . . . .
N6 N 1.2371(8) 0.40396(13) 0.8370(3) 0.1300(11) Uani 1 1 d . . . . .
N7 N 0.4353(5) 0.27357(9) 0.60566(18) 0.0871(6) Uani 1 1 d . . . . .
C1 C 0.8512(7) 0.36418(10) 0.5819(2) 0.0817(7) Uani 1 1 d . . . . .
C2 C 0.6774(6) 0.33393(10) 0.4931(2) 0.0757(7) Uani 1 1 d . . . . .
C3 C 1.0534(6) 0.42301(10) 0.3355(2) 0.0808(7) Uani 1 1 d . . . . .
C4 C 0.9987(8) 0.40872(13) 0.2206(3) 0.1038(9) Uani 1 1 d . . . . .
H4 H 0.8796 0.3781 0.1962 0.125 Uiso 1 1 calc R U . . .
C5 C 1.1181(9) 0.43916(15) 0.1394(3) 0.1177(11) Uani 1 1 d . . . . .
H5 H 1.0820 0.4293 0.0588 0.141 Uiso 1 1 calc R U . . .
C6 C 1.2881(8) 0.48344(15) 0.1746(3) 0.1120(10) Uani 1 1 d . . . . .
H6 H 1.3681 0.5044 0.1184 0.134 Uiso 1 1 calc R U . . .
C7 C 1.3427(8) 0.49758(12) 0.2909(3) 0.1041(9) Uani 1 1 d . . . . .
H7 H 1.4610 0.5282 0.3155 0.125 Uiso 1 1 calc R U . . .
C8 C 1.2255(7) 0.46719(11) 0.3720(3) 0.0910(8) Uani 1 1 d . . . . .
H8 H 1.2633 0.4767 0.4528 0.109 Uiso 1 1 calc R U . . .
C9 C 0.4702(6) 0.28898(10) 0.4979(2) 0.0747(6) Uani 1 1 d . . . . .
C10 C 0.3254(6) 0.26319(11) 0.3974(2) 0.0843(7) Uani 1 1 d . . . . .
H10 H 0.3524 0.2752 0.3219 0.101 Uiso 1 1 calc R U . . .
C11 C 0.1439(7) 0.22039(11) 0.4080(3) 0.0907(8) Uani 1 1 d . . . . .
H11 H 0.0441 0.2022 0.3399 0.109 Uiso 1 1 calc R U . . .
C12 C 0.1066(7) 0.20388(12) 0.5171(3) 0.0919(8) Uani 1 1 d . . . . .
H12 H -0.0179 0.1740 0.5270 0.110 Uiso 1 1 calc R U . . .
C13 C 0.2544(7) 0.23172(12) 0.6119(3) 0.0947(8) Uani 1 1 d . . . . .
H13 H 0.2260 0.2204 0.6878 0.114 Uiso 1 1 calc R U . . .

loop_
_atom_site_aniso_label
_atom_site_aniso_U_11
_atom_site_aniso_U_22
_atom_site_aniso_U_33
_atom_site_aniso_U_23
_atom_site_aniso_U_13
_atom_site_aniso_U_12
N1 0.0900(14) 0.0740(13) 0.0719(13) 0.0050(10) 0.0171(10) 0.0129(10)
N2 0.0978(15) 0.0713(12) 0.0681(13) 0.0040(9) 0.0223(10) 0.0078(11)
N3 0.1156(16) 0.0813(14) 0.0653(13) 0.0009(10) 0.0239(11) 0.0060(12)
N4 0.151(2) 0.1030(18) 0.0673(15) -0.0077(13) 0.0277(14) -0.0230(16)
N5 0.150(2) 0.0934(16) 0.0615(14) 0.0030(13) 0.0209(14) 0.0013(16)
N6 0.182(3) 0.127(2) 0.0758(17) -0.0052(16) 0.0093(18) -0.011(2)
N7 0.1101(16) 0.0892(15) 0.0642(13) -0.0012(11) 0.0210(11) -0.0008(12)
C1 0.1063(19) 0.0790(16) 0.0634(14) 0.0014(12) 0.0246(13) 0.0101(14)
C2 0.0878(16) 0.0755(15) 0.0660(14) 0.0052(12) 0.0198(12) 0.0171(13)
C3 0.1004(18) 0.0744(15) 0.0698(16) 0.0089(12) 0.0211(13) 0.0166(14)
C4 0.142(3) 0.099(2) 0.0724(18) 0.0029(16) 0.0246(16) -0.0024(18)
C5 0.172(3) 0.115(3) 0.0710(19) 0.0079(17) 0.0337(19) -0.004(2)
C6 0.138(3) 0.105(2) 0.099(2) 0.0262(19) 0.040(2) 0.008(2)
C7 0.127(2) 0.0900(19) 0.099(2) 0.0119(16) 0.0309(18) 0.0016(17)
C8 0.114(2) 0.0822(17) 0.0787(17) 0.0051(14) 0.0214(14) 0.0033(15)
C9 0.0855(16) 0.0723(14) 0.0686(15) 0.0024(11) 0.0195(12) 0.0162(12)
C10 0.0987(18) 0.0896(18) 0.0671(16) 0.0013(13) 0.0212(13) 0.0089(15)
C11 0.104(2) 0.0908(19) 0.0771(18) -0.0105(14) 0.0138(14) 0.0015(15)
C12 0.103(2) 0.0853(17) 0.088(2) 0.0019(15) 0.0161(15) -0.0026(15)
C13 0.119(2) 0.096(2) 0.0730(18) 0.0087(14) 0.0277(15) -0.0039(17)

loop_
_atom_type_symbol
_atom_type_description
_atom_type_scat_dispersion_real
_atom_type_scat_dispersion_imag
_atom_type_scat_source
C C 0.0047 0.0021 'International Tables Vol C Tables 4.2.6.8 and 6.1.1.4'
H H 0.0000 0.0000 'International Tables Vol C Tables 4.2.6.8 and 6.1.1.4'
N N 0.0086 0.0042 'International Tables Vol C Tables 4.2.6.8 and 6.1.1.4'

loop_
_geom_angle_atom_site_label_1
_geom_angle_atom_site_label_2
_geom_angle_atom_site_label_3
_geom_angle
_geom_angle_site_symmetry_1
_geom_angle_site_symmetry_3
_geom_angle_publ_flag
N2 N1 C2 104.1(2) . . ?
N1 N2 N3 115.2(2) . . ?
N1 N2 C3 122.8(2) . . ?
N3 N2 C3 122.0(2) . . ?
C1 N3 N2 102.9(2) . . ?
N5 N4 C1 116.3(3) . . ?
N6 N5 N4 170.0(3) . . ?
C13 N7 C9 116.5(2) . . ?
N3 C1 C2 110.3(2) . . ?
N3 C1 N4 122.5(3) . . ?
C2 C1 N4 127.2(3) . . ?
N1 C2 C1 107.6(2) . . ?
N1 C2 C9 121.0(2) . . ?
C1 C2 C9 131.4(2) . . ?
C4 C3 C8 120.9(3) . . ?
C4 C3 N2 119.9(3) . . ?
C8 C3 N2 119.2(2) . . ?
C3 C4 C5 119.3(3) . . ?
C3 C4 H4 120.3 . . ?
C5 C4 H4 120.3 . . ?
C6 C5 C4 120.3(3) . . ?
C6 C5 H5 119.8 . . ?
C4 C5 H5 119.8 . . ?
C5 C6 C7 120.0(3) . . ?
C5 C6 H6 120.0 . . ?
C7 C6 H6 120.0 . . ?
C6 C7 C8 119.7(3) . . ?
C6 C7 H7 120.1 . . ?
C8 C7 H7 120.1 . . ?
C3 C8 C7 119.7(3) . . ?
C3 C8 H8 120.1 . . ?
C7 C8 H8 120.1 . . ?
N7 C9 C10 122.2(3) . . ?
N7 C9 C2 115.7(2) . . ?
C10 C9 C2 122.1(2) . . ?
C11 C10 C9 119.3(2) . . ?
C11 C10 H10 120.4 . . ?
C9 C10 H10 120.4 . . ?
C10 C11 C12 119.5(3) . . ?
C10 C11 H11 120.3 . . ?
C12 C11 H11 120.3 . . ?
C11 C12 C13 117.7(3) . . ?
C11 C12 H12 121.1 . . ?
C13 C12 H12 121.1 . . ?
N7 C13 C12 124.8(3) . . ?
N7 C13 H13 117.6 . . ?
C12 C13 H13 117.6 . . ?

loop_
_geom_bond_atom_site_label_1
_geom_bond_atom_site_label_2
_geom_bond_distance
_geom_bond_site_symmetry_2
_geom_bond_publ_flag
N1 N2 1.336(3) . ?
N1 C2 1.339(3) . ?
N2 N3 1.340(3) . ?
N2 C3 1.422(3) . ?
N3 C1 1.328(3) . ?
N4 N5 1.219(4) . ?
N4 C1 1.397(3) . ?
N5 N6 1.127(4) . ?
N7 C13 1.332(3) . ?
N7 C9 1.337(3) . ?
C1 C2 1.395(4) . ?
C2 C9 1.462(4) . ?
C3 C4 1.355(4) . ?
C3 C8 1.375(4) . ?
C4 C5 1.384(4) . ?
C4 H4 0.9500 . ?
C5 C6 1.370(5) . ?
C5 H5 0.9500 . ?
C6 C7 1.370(4) . ?
C6 H6 0.9500 . ?
C7 C8 1.377(4) . ?
C7 H7 0.9500 . ?
C8 H8 0.9500 . ?
C9 C10 1.386(4) . ?
C10 C11 1.362(4) . ?
C10 H10 0.9500 . ?
C11 C12 1.363(4) . ?
C11 H11 0.9500 . ?
C12 C13 1.367(4) . ?
C12 H12 0.9500 . ?
C13 H13 0.9500 . ?

loop_
_geom_torsion_atom_site_label_1
_geom_torsion_atom_site_label_2
_geom_torsion_atom_site_label_3
_geom_torsion_atom_site_label_4
_geom_torsion
_geom_torsion_site_symmetry_1
_geom_torsion_site_symmetry_2
_geom_torsion_site_symmetry_3
_geom_torsion_site_symmetry_4
_geom_torsion_publ_flag
C2 N1 N2 N3 -0.1(3) . . . . ?
C2 N1 N2 C3 179.8(2) . . . . ?
N1 N2 N3 C1 0.0(3) . . . . ?
C3 N2 N3 C1 -179.8(2) . . . . ?
N2 N3 C1 C2 0.0(3) . . . . ?
N2 N3 C1 N4 179.9(2) . . . . ?
N5 N4 C1 N3 -10.6(4) . . . . ?
N5 N4 C1 C2 169.2(3) . . . . ?
N2 N1 C2 C1 0.1(2) . . . . ?
N2 N1 C2 C9 -179.0(2) . . . . ?
N3 C1 C2 N1 -0.1(3) . . . . ?
N4 C1 C2 N1 -179.9(3) . . . . ?
N3 C1 C2 C9 178.9(2) . . . . ?
N4 C1 C2 C9 -0.9(5) . . . . ?
N1 N2 C3 C4 -8.3(4) . . . . ?
N3 N2 C3 C4 171.5(2) . . . . ?
N1 N2 C3 C8 171.7(2) . . . . ?
N3 N2 C3 C8 -8.4(4) . . . . ?
C8 C3 C4 C5 0.0(5) . . . . ?
N2 C3 C4 C5 180.0(3) . . . . ?
C3 C4 C5 C6 -0.4(5) . . . . ?
C4 C5 C6 C7 0.5(5) . . . . ?
C5 C6 C7 C8 -0.2(5) . . . . ?
C4 C3 C8 C7 0.4(4) . . . . ?
N2 C3 C8 C7 -179.6(2) . . . . ?
C6 C7 C8 C3 -0.3(4) . . . . ?
C13 N7 C9 C10 0.3(4) . . . . ?
C13 N7 C9 C2 -178.1(2) . . . . ?
N1 C2 C9 N7 179.4(2) . . . . ?
C1 C2 C9 N7 0.5(4) . . . . ?
N1 C2 C9 C10 0.9(4) . . . . ?
C1 C2 C9 C10 -177.9(2) . . . . ?
N7 C9 C10 C11 -0.7(4) . . . . ?
C2 C9 C10 C11 177.7(2) . . . . ?
C9 C10 C11 C12 0.4(4) . . . . ?
C10 C11 C12 C13 0.3(4) . . . . ?
C9 N7 C13 C12 0.4(4) . . . . ?
C11 C12 C13 N7 -0.7(5) . . . . ?
